data_2232741
loop_
_publ_author_name
'Warad, Ismail'
'Boshaala, Ahmed'
'Al-Resayes, Saud I.'
'Al-Deyab, Salem S.'
'Rzaigui, Mohamed'

_publ_section_title
;
 Dibromido(2,9-dimethyl-1,10-phenanthroline-\k^2^<i>N</i>,<i>N</i>')cadmium
;
_journal_coeditor_code HB6522
_journal_issue 12
_journal_name_full 'Acta Crystallographica Section E'
_journal_page_first m1846
_journal_page_last m1847
_journal_paper_doi 10.1107/S1600536811050069
_journal_volume 67
_journal_year 2011
_chemical_formula_iupac '[Cd Br2 (C14 H12 N2)]'
_chemical_formula_moiety 'C14 H12 Br2 Cd N2'
_chemical_formula_sum 'C14 H12 Br2 Cd N2'
_chemical_formula_weight 480.48
_chemical_name_systematic
;
Dibromido(2,9-dimethyl-1,10-phenanthroline-\k^2^<i>N</i>,<i>N</i>')cadmium
;
_space_group_IT_number 14
_symmetry_cell_setting monoclinic
_symmetry_space_group_name_Hall '-P 2ybc'
_symmetry_space_group_name_H-M 'P 1 21/c 1'
_atom_sites_solution_hydrogens geom
_atom_sites_solution_primary direct
_atom_sites_solution_secondary difmap
_audit_creation_method SHELXL-97
_cell_angle_alpha 90.00
_cell_angle_beta 97.69(3)
_cell_angle_gamma 90.00
_cell_formula_units_Z 4
_cell_length_a 7.889(4)
_cell_length_b 10.519(3)
_cell_length_c 18.712(2)
_cell_measurement_reflns_used 25
_cell_measurement_temperature 293(2)
_cell_measurement_theta_max 11
_cell_measurement_theta_min 9
_cell_volume 1538.8(9)
_computing_cell_refinement 'CAD-4 EXPRESS (Enraf--Nonius, 1994)'
_computing_data_collection 'CAD-4 EXPRESS (Enraf--Nonius, 1994)'
_computing_data_reduction 'XCAD4 (Harms & Wocadlo, 1995)'
_computing_molecular_graphics 'ORTEPIII (Burnett & Johnson, 1996) and DIAMOND (Brandenburg & Putz, 2005)'
_computing_publication_material 'WinGX (Farrugia, 1999)'
_computing_structure_refinement 'SHELXL97 (Sheldrick, 2008)'
_computing_structure_solution 'SHELXS86 (Sheldrick, 2008)'
_diffrn_ambient_temperature 293(2)
_diffrn_measured_fraction_theta_full 1.000
_diffrn_measured_fraction_theta_max 1.000
_diffrn_measurement_device '\k-geometry diffractometer'
_diffrn_measurement_device_type 'Enraf--Nonius CAD-4'
_diffrn_measurement_method 'non-profiled omega scans'
_diffrn_radiation_monochromator graphite
_diffrn_radiation_source 'fine-focus sealed tube'
_diffrn_radiation_type AgK\a
_diffrn_radiation_wavelength 0.56087
_diffrn_reflns_av_R_equivalents 0.0288
_diffrn_reflns_av_sigmaI/netI 0.0793
_diffrn_reflns_limit_h_max 13
_diffrn_reflns_limit_h_min -13
_diffrn_reflns_limit_k_max 17
_diffrn_reflns_limit_k_min -2
_diffrn_reflns_limit_l_max 31
_diffrn_reflns_limit_l_min -2
_diffrn_reflns_number 9813
_diffrn_reflns_theta_full 27.95
_diffrn_reflns_theta_max 27.95
_diffrn_reflns_theta_min 2.06
_diffrn_standards_decay_% 1
_diffrn_standards_interval_time 120
_diffrn_standards_number 2
_exptl_absorpt_coefficient_mu 3.526
_exptl_absorpt_correction_T_max 0.534
_exptl_absorpt_correction_T_min 0.469
_exptl_absorpt_correction_type multi-scan
_exptl_absorpt_process_details '(SORTAV; Blessing, 1995)'
_exptl_crystal_colour colorless
_exptl_crystal_density_diffrn 2.074
_exptl_crystal_density_method 'not measured'
_exptl_crystal_description prism
_exptl_crystal_F_000 912
_exptl_crystal_size_max 0.30
_exptl_crystal_size_mid 0.25
_exptl_crystal_size_min 0.17
_refine_diff_density_max 1.409
_refine_diff_density_min -0.932
_refine_ls_extinction_method none
_refine_ls_goodness_of_fit_ref 0.977
_refine_ls_hydrogen_treatment constr
_refine_ls_matrix_type full
_refine_ls_number_parameters 174
_refine_ls_number_reflns 7516
_refine_ls_number_restraints 0
_refine_ls_restrained_S_all 0.977
_refine_ls_R_factor_all 0.1791
_refine_ls_R_factor_gt 0.0628
_refine_ls_shift/su_max 0.001
_refine_ls_shift/su_mean 0.000
_refine_ls_structure_factor_coef Fsqd
_refine_ls_weighting_details 'calc w=1/[\s^2^(Fo^2^)+(0.0769P)^2^] where P=(Fo^2^+2Fc^2^)/3'
_refine_ls_weighting_scheme calc
_refine_ls_wR_factor_gt 0.1388
_refine_ls_wR_factor_ref 0.1767
_reflns_number_gt 2986
_reflns_number_total 7516
_reflns_threshold_expression I>2\s(I)
_cod_data_source_file hb6522.cif
_cod_data_source_block I
_cod_original_sg_symbol_H-M 'P 21/c'
_cod_database_code 2232741
_cod_database_fobs_code 2232741

loop_
_symmetry_equiv_pos_as_xyz
'x, y, z'
'-x, y+1/2, -z+1/2'
'-x, -y, -z'
'x, -y-1/2, z-1/2'

loop_
_atom_site_type_symbol
_atom_site_label
_atom_site_fract_x
_atom_site_fract_y
_atom_site_fract_z
_atom_site_U_iso_or_equiv
_atom_site_adp_type
_atom_site_calc_flag
_atom_site_refinement_flags
_atom_site_occupancy
_atom_site_symmetry_multiplicity
Cd Cd1 0.71490(5) 0.28442(4) 0.39225(2) 0.05032(14) Uani d . 1 1
Br Br1 0.44548(9) 0.32557(8) 0.30765(4) 0.0833(2) Uani d . 1 1
Br Br2 0.93295(10) 0.45768(6) 0.39288(4) 0.0766(2) Uani d . 1 1
N N1 0.6886(5) 0.1781(4) 0.4972(2) 0.0422(8) Uani d . 1 1
N N2 0.8075(5) 0.0829(4) 0.3769(2) 0.0409(8) Uani d . 1 1
C C1 0.6270(6) 0.2257(5) 0.5546(3) 0.0501(11) Uani d . 1 1
C C2 0.6113(7) 0.1479(6) 0.6149(3) 0.0561(13) Uani d . 1 1
H H2 0.5692 0.1819 0.6549 0.067 Uiso calc R 1 1
C C3 0.6578(7) 0.0234(6) 0.6146(3) 0.0553(14) Uani d . 1 1
H H3 0.6462 -0.0278 0.6541 0.066 Uiso calc R 1 1
C C4 0.7229(6) -0.0278(5) 0.5551(3) 0.0462(11) Uani d . 1 1
C C5 0.7760(6) -0.1572(5) 0.5505(3) 0.0562(13) Uani d . 1 1
H H5 0.7680 -0.2113 0.5892 0.067 Uiso calc R 1 1
C C6 0.8373(7) -0.2031(5) 0.4918(3) 0.0530(12) Uani d . 1 1
H H6 0.8724 -0.2875 0.4910 0.064 Uiso calc R 1 1
C C7 0.8489(6) -0.1248(4) 0.4314(3) 0.0412(10) Uani d . 1 1
C C8 0.9065(6) -0.1674(5) 0.3680(3) 0.0511(12) Uani d . 1 1
H H8 0.9394 -0.2518 0.3644 0.061 Uiso calc R 1 1
C C9 0.9152(7) -0.0873(5) 0.3119(3) 0.0535(12) Uani d . 1 1
H H9 0.9543 -0.1166 0.2702 0.064 Uiso calc R 1 1
C C10 0.8653(7) 0.0387(5) 0.3170(3) 0.0518(12) Uani d . 1 1
C C11 0.7981(5) 0.0045(4) 0.4331(2) 0.0375(9) Uani d . 1 1
C C12 0.7359(5) 0.0532(4) 0.4963(2) 0.0389(10) Uani d . 1 1
C C13 0.5798(8) 0.3629(6) 0.5518(3) 0.0663(16) Uani d . 1 1
H H13A 0.6777 0.4129 0.5704 0.100 Uiso calc R 1 1
H H13B 0.4894 0.3773 0.5805 0.100 Uiso calc R 1 1
H H13C 0.5421 0.3870 0.5028 0.100 Uiso calc R 1 1
C C14 0.8682(10) 0.1297(6) 0.2557(3) 0.079(2) Uani d . 1 1
H H14A 0.7966 0.2013 0.2624 0.119 Uiso calc R 1 1
H H14B 0.8266 0.0879 0.2112 0.119 Uiso calc R 1 1
H H14C 0.9833 0.1582 0.2543 0.119 Uiso calc R 1 1

loop_
_atom_site_aniso_label
_atom_site_aniso_U_11
_atom_site_aniso_U_22
_atom_site_aniso_U_33
_atom_site_aniso_U_12
_atom_site_aniso_U_13
_atom_site_aniso_U_23
Cd1 0.0656(3) 0.03953(19) 0.0473(2) 0.00785(18) 0.01316(17) 0.00728(16)
Br1 0.0686(4) 0.1170(6) 0.0645(4) 0.0160(4) 0.0094(3) 0.0320(4)
Br2 0.1037(5) 0.0481(3) 0.0791(4) -0.0126(3) 0.0164(4) 0.0111(3)
N1 0.047(2) 0.042(2) 0.0384(19) -0.0033(17) 0.0057(16) 0.0018(16)
N2 0.045(2) 0.0379(19) 0.0400(19) 0.0016(16) 0.0067(17) 0.0003(16)
C1 0.041(2) 0.058(3) 0.052(3) -0.002(2) 0.009(2) -0.005(3)
C2 0.050(3) 0.076(4) 0.044(3) -0.004(3) 0.013(2) -0.006(3)
C3 0.049(3) 0.076(4) 0.042(3) -0.010(3) 0.009(2) 0.012(3)
C4 0.039(2) 0.056(3) 0.043(2) -0.005(2) 0.006(2) 0.011(2)
C5 0.054(3) 0.052(3) 0.061(3) -0.003(3) 0.004(3) 0.021(3)
C6 0.054(3) 0.039(2) 0.066(3) 0.000(2) 0.005(3) 0.013(2)
C7 0.036(2) 0.037(2) 0.050(3) -0.0016(18) 0.003(2) 0.006(2)
C8 0.051(3) 0.038(2) 0.064(3) 0.007(2) 0.007(2) -0.009(2)
C9 0.062(3) 0.047(3) 0.053(3) 0.003(2) 0.011(2) -0.008(2)
C10 0.063(3) 0.051(3) 0.042(2) 0.000(2) 0.010(2) -0.006(2)
C11 0.033(2) 0.038(2) 0.040(2) -0.0021(17) -0.0001(18) -0.0001(18)
C12 0.034(2) 0.039(2) 0.042(2) -0.0026(18) -0.0004(18) 0.0068(19)
C13 0.082(4) 0.057(3) 0.065(4) 0.008(3) 0.026(3) -0.010(3)
C14 0.129(6) 0.060(4) 0.057(3) 0.013(4) 0.041(4) 0.006(3)

loop_
_atom_type_symbol
_atom_type_description
_atom_type_scat_dispersion_real
_atom_type_scat_dispersion_imag
_atom_type_scat_source
C C 0.0015 0.0009 'International Tables Vol C Tables 4.2.6.8 and 6.1.1.4'
H H 0.0000 0.0000 'International Tables Vol C Tables 4.2.6.8 and 6.1.1.4'
N N 0.0030 0.0019 'International Tables Vol C Tables 4.2.6.8 and 6.1.1.4'
Br Br 0.1811 1.6452 'International Tables Vol C Tables 4.2.6.8 and 6.1.1.4'
Cd Cd -1.4396 0.7832 'International Tables Vol C Tables 4.2.6.8 and 6.1.1.4'

loop_
_geom_angle_atom_site_label_1
_geom_angle_atom_site_label_2
_geom_angle_atom_site_label_3
_geom_angle
_geom_angle_publ_flag
N2 Cd1 N1 73.81(14) y
N2 Cd1 Br2 116.56(10) ?
N1 Cd1 Br2 119.43(10) ?
N2 Cd1 Br1 109.88(10) ?
N1 Cd1 Br1 117.25(10) ?
Br2 Cd1 Br1 113.59(4) ?
C1 N1 C12 120.1(4) ?
C1 N1 Cd1 126.2(3) ?
C12 N1 Cd1 113.6(3) ?
C11 N2 C10 119.9(4) ?
C11 N2 Cd1 114.8(3) ?
C10 N2 Cd1 125.2(3) ?
N1 C1 C2 120.4(5) ?
N1 C1 C13 116.8(5) ?
C2 C1 C13 122.8(5) ?
C3 C2 C1 120.1(5) ?
C3 C2 H2 119.9 ?
C1 C2 H2 119.9 ?
C2 C3 C4 120.2(5) ?
C2 C3 H3 119.9 ?
C4 C3 H3 119.9 ?
C3 C4 C12 117.7(5) ?
C3 C4 C5 123.9(5) ?
C12 C4 C5 118.5(5) ?
C6 C5 C4 122.0(5) ?
C6 C5 H5 119.0 ?
C4 C5 H5 119.0 ?
C5 C6 C7 120.8(5) ?
C5 C6 H6 119.6 ?
C7 C6 H6 119.6 ?
C8 C7 C6 123.7(4) ?
C8 C7 C11 116.8(4) ?
C6 C7 C11 119.5(5) ?
C9 C8 C7 120.9(5) ?
C9 C8 H8 119.6 ?
C7 C8 H8 119.6 ?
C8 C9 C10 119.7(5) ?
C8 C9 H9 120.1 ?
C10 C9 H9 120.1 ?
N2 C10 C9 121.1(5) ?
N2 C10 C14 117.3(5) ?
C9 C10 C14 121.6(5) ?
N2 C11 C7 121.6(4) ?
N2 C11 C12 119.1(4) ?
C7 C11 C12 119.4(4) ?
N1 C12 C4 121.5(4) ?
N1 C12 C11 118.6(4) ?
C4 C12 C11 119.8(4) ?
C1 C13 H13A 109.5 ?
C1 C13 H13B 109.5 ?
H13A C13 H13B 109.5 ?
C1 C13 H13C 109.5 ?
H13A C13 H13C 109.5 ?
H13B C13 H13C 109.5 ?
C10 C14 H14A 109.5 ?
C10 C14 H14B 109.5 ?
H14A C14 H14B 109.5 ?
C10 C14 H14C 109.5 ?
H14A C14 H14C 109.5 ?
H14B C14 H14C 109.5 ?

loop_
_geom_bond_atom_site_label_1
_geom_bond_atom_site_label_2
_geom_bond_distance
_geom_bond_publ_flag
Cd1 N2 2.273(4) y
Cd1 N1 2.294(4) y
Cd1 Br2 2.5050(10) y
Cd1 Br1 2.5120(13) y
N1 C1 1.334(6) ?
N1 C12 1.367(6) ?
N2 C11 1.347(6) ?
N2 C10 1.348(6) ?
C1 C2 1.412(8) ?
C1 C13 1.489(8) ?
C2 C3 1.360(8) ?
C2 H2 0.9300 ?
C3 C4 1.395(7) ?
C3 H3 0.9300 ?
C4 C12 1.405(6) ?
C4 C5 1.430(8) ?
C5 C6 1.347(8) ?
C5 H5 0.9300 ?
C6 C7 1.412(7) ?
C6 H6 0.9300 ?
C7 C8 1.399(7) ?
C7 C11 1.419(6) ?
C8 C9 1.355(8) ?
C8 H8 0.9300 ?
C9 C10 1.389(7) ?
C9 H9 0.9300 ?
C10 C14 1.496(8) ?
C11 C12 1.433(6) ?
C13 H13A 0.9600 ?
C13 H13B 0.9600 ?
C13 H13C 0.9600 ?
C14 H14A 0.9600 ?
C14 H14B 0.9600 ?
C14 H14C 0.9600 ?

loop_
_geom_hbond_atom_site_label_D
_geom_hbond_atom_site_label_H
_geom_hbond_atom_site_label_A
_geom_hbond_site_symmetry_A
_geom_hbond_distance_DH
_geom_hbond_distance_HA
_geom_hbond_distance_DA
_geom_hbond_angle_DHA
C5 H5 Br1 3_656 0.93 2.98 3.805(5) 149

loop_
_geom_torsion_atom_site_label_1
_geom_torsion_atom_site_label_2
_geom_torsion_atom_site_label_3
_geom_torsion_atom_site_label_4
_geom_torsion
N2 Cd1 N1 C1 -178.5(4)
Br2 Cd1 N1 C1 69.7(4)
Br1 Cd1 N1 C1 -74.1(4)
N2 Cd1 N1 C12 -1.4(3)
Br2 Cd1 N1 C12 -113.2(3)
Br1 Cd1 N1 C12 103.0(3)
N1 Cd1 N2 C11 1.3(3)
Br2 Cd1 N2 C11 116.6(3)
Br1 Cd1 N2 C11 -112.4(3)
N1 Cd1 N2 C10 180.0(4)
Br2 Cd1 N2 C10 -64.7(4)
Br1 Cd1 N2 C10 66.3(4)
C12 N1 C1 C2 0.5(7)
Cd1 N1 C1 C2 177.4(4)
C12 N1 C1 C13 179.4(5)
Cd1 N1 C1 C13 -3.6(6)
N1 C1 C2 C3 -0.5(8)
C13 C1 C2 C3 -179.5(5)
C1 C2 C3 C4 0.7(8)
C2 C3 C4 C12 -0.8(7)
C2 C3 C4 C5 179.5(5)
C3 C4 C5 C6 179.6(5)
C12 C4 C5 C6 -0.1(8)
C4 C5 C6 C7 -1.1(8)
C5 C6 C7 C8 -178.1(5)
C5 C6 C7 C11 1.1(7)
C6 C7 C8 C9 -179.8(5)
C11 C7 C8 C9 1.0(7)
C7 C8 C9 C10 -0.4(8)
C11 N2 C10 C9 0.3(8)
Cd1 N2 C10 C9 -178.3(4)
C11 N2 C10 C14 178.4(5)
Cd1 N2 C10 C14 -0.2(7)
C8 C9 C10 N2 -0.3(8)
C8 C9 C10 C14 -178.4(6)
C10 N2 C11 C7 0.4(7)
Cd1 N2 C11 C7 179.1(3)
C10 N2 C11 C12 -179.9(4)
Cd1 N2 C11 C12 -1.1(5)
C8 C7 C11 N2 -1.0(6)
C6 C7 C11 N2 179.8(4)
C8 C7 C11 C12 179.2(4)
C6 C7 C11 C12 0.0(6)
C1 N1 C12 C4 -0.6(7)
Cd1 N1 C12 C4 -177.8(3)
C1 N1 C12 C11 178.7(4)
Cd1 N1 C12 C11 1.4(5)
C3 C4 C12 N1 0.7(7)
C5 C4 C12 N1 -179.5(4)
C3 C4 C12 C11 -178.5(4)
C5 C4 C12 C11 1.2(7)
N2 C11 C12 N1 -0.2(6)
C7 C11 C12 N1 179.6(4)
N2 C11 C12 C4 179.0(4)
C7 C11 C12 C4 -1.2(6)
